data_7101043
_journal_name_full 'Chemical Communications'
_journal_paper_doi 10.1039/b601143h
_journal_year 2006
_chemical_formula_moiety 'C26 H26 B F4 Ir N O3 P '
_chemical_formula_sum 'C26 H26 B F4 Ir N O3 P'
_chemical_formula_weight 710.49
_space_group_IT_number 15
_symmetry_cell_setting monoclinic
_symmetry_space_group_name_Hall '-C 2yc'
_symmetry_space_group_name_H-M 'C 1 2/c 1'
_cell_angle_alpha 90
_cell_angle_beta 112.406(8)
_cell_angle_gamma 90
_cell_formula_units_Z 8
_cell_length_a 33.60(1)
_cell_length_b 10.959(2)
_cell_length_c 15.568(5)
_cell_measurement_temperature 213
_cell_volume 5298(2)
_diffrn_ambient_temperature 213
_exptl_crystal_density_diffrn 1.781
_cod_original_sg_symbol_H-M 'C 2/c'
_cod_original_formula_sum 'C26 H26 B F4 Ir N O3 P '
_cod_database_code 7101043

loop_
_symmetry_equiv_pos_as_xyz
x,y,z
-x,y,1/2-z
-x,-y,-z
x,-y,1/2+z
1/2+x,1/2+y,z
1/2-x,1/2+y,1/2-z
1/2-x,1/2-y,-z
1/2+x,1/2-y,1/2+z

loop_
_atom_site_label
_atom_site_type_symbol
_atom_site_fract_x
_atom_site_fract_y
_atom_site_fract_z
_atom_site_U_iso_or_equiv
_atom_site_adp_type
_atom_site_occupancy
_atom_site_calc_flag
_atom_site_refinement_flags
_atom_site_disorder_assembly
_atom_site_disorder_group
Ir(1) Ir 0.13431(1) 0.23633(3) 0.33199(2) 0.0544(1) Uani 1.00 d . . .
P(1) P 0.13091(6) 0.1087(2) 0.2118(1) 0.0490(4) Uani 1.00 d . . .
F(1) F 0.3127(2) 0.1672(7) 0.2124(4) 0.110(2) Uani 1.00 d . . .
F(2) F 0.2554(3) 0.2212(9) 0.2304(9) 0.164(4) Uani 1.00 d . . .
F(3) F 0.3196(4) 0.2436(8) 0.3455(6) 0.181(6) Uani 1.00 d . . .
F(4) F 0.2887(2) 0.0557(6) 0.3063(4) 0.106(2) Uani 1.00 d . . .
O(1) O 0.0999(2) 0.4707(6) 0.2431(6) 0.109(3) Uani 1.00 d . . .
O(2) O 0.0577(2) 0.1391(7) 0.3684(5) 0.090(2) Uani 1.00 d . . .
O(3) O 0.0580(2) 0.3128(7) 0.1830(5) 0.086(2) Uani 1.00 d . . .
N(1) N 0.1783(2) 0.0921(5) 0.4113(4) 0.052(1) Uani 1.00 d . . .
C(1) C 0.0936(3) 0.3635(8) 0.2447(6) 0.073(2) Uani 1.00 d . . .
C(01) C 0.0303(5) 0.392(1) 0.1099(9) 0.124(5) Uani 1.00 d . . .
C(2) C 0.0864(3) 0.1741(7) 0.3529(5) 0.063(2) Uani 1.00 d . . .
C(02) C -0.0001(6) 0.454(2) 0.131(1) 0.186(9) Uani 1.00 d . . .
C(03) C -0.0432(5) 0.453(2) 0.085(1) 0.22(1) Uani 1.00 d . . .
C(04) C 0.1887(3) 0.3519(8) 0.3350(7) 0.083(3) Uani 1.00 d . . .
C(05) C 0.1865(3) 0.3561(9) 0.4231(8) 0.087(3) Uani 1.00 d . . .
C(06) C 0.1521(4) 0.3831(10) 0.4421(7) 0.091(3) Uani 1.00 d . . .
C(11) C 0.1958(2) 0.0174(6) 0.3651(5) 0.049(1) Uani 1.00 d . . .
C(12) C 0.2250(3) -0.0735(7) 0.4131(5) 0.060(2) Uani 1.00 d . . .
C(13) C 0.2357(3) -0.0843(8) 0.5065(5) 0.064(2) Uani 1.00 d . . .
C(14) C 0.2168(3) -0.0088(8) 0.5519(5) 0.064(2) Uani 1.00 d . . .
C(15) C 0.1892(3) 0.0769(7) 0.5030(5) 0.059(2) Uani 1.00 d . . .
C(16) C 0.1833(2) 0.0380(7) 0.2631(5) 0.052(1) Uani 1.00 d . . .
C(21) C 0.0913(2) -0.0133(7) 0.1853(5) 0.053(2) Uani 1.00 d . . .
C(22) C 0.0481(3) 0.0168(7) 0.1579(6) 0.069(2) Uani 1.00 d . . .
C(23) C 0.0175(3) -0.0727(9) 0.1383(8) 0.087(3) Uani 1.00 d . . .
C(24) C 0.0292(3) -0.1942(10) 0.1470(8) 0.085(3) Uani 1.00 d . . .
C(25) C 0.0728(4) -0.2260(8) 0.1754(8) 0.076(2) Uani 1.00 d . . .
C(26) C 0.1028(3) -0.1344(7) 0.1933(5) 0.061(2) Uani 1.00 d . . .
C(31) C 0.1284(2) 0.1701(7) 0.1011(5) 0.054(2) Uani 1.00 d . . .
C(32) C 0.1533(3) 0.2713(7) 0.0994(6) 0.067(2) Uani 1.00 d . . .
C(33) C 0.1544(3) 0.3146(8) 0.0203(6) 0.069(2) Uani 1.00 d . . .
C(34) C 0.1303(4) 0.2589(8) -0.0646(7) 0.074(2) Uani 1.00 d . . .
C(35) C 0.1047(3) 0.1611(9) -0.0656(5) 0.074(2) Uani 1.00 d . . .
C(36) C 0.1044(3) 0.1124(8) 0.0176(5) 0.065(2) Uani 1.00 d . . .
B(1) B 0.2957(4) 0.1680(10) 0.2817(9) 0.081(3) Uani 1.00 d . . .
H(1) H 0.0464 0.4411 0.0844 0.1539 Uiso 1.00 calc . . .
H(2) H 0.0123 0.3376 0.0552 0.1539 Uiso 1.00 calc . . .
H(3) H 0.0121 0.5132 0.1890 0.2299 Uiso 1.00 calc . . .
H(4) H -0.0644 0.4910 0.0965 0.2564 Uiso 1.00 calc . . .
H(5) H -0.0528 0.3936 0.0290 0.2564 Uiso 1.00 calc . . .
H(6) H 0.2131 0.3123 0.3281 0.1039 Uiso 1.00 calc . . .
H(7) H 0.1828 0.4244 0.2980 0.1039 Uiso 1.00 calc . . .
H(8) H 0.2093 0.3160 0.4746 0.1091 Uiso 1.00 calc . . .
H(9) H 0.1502 0.3673 0.5003 0.1115 Uiso 1.00 calc . . .
H(10) H 0.1390 0.4653 0.4227 0.1115 Uiso 1.00 calc . . .
H(11) H 0.2371 -0.1268 0.3799 0.0725 Uiso 1.00 calc . . .
H(12) H 0.2565 -0.1443 0.5425 0.0760 Uiso 1.00 calc . . .
H(13) H 0.2237 -0.0178 0.6180 0.0771 Uiso 1.00 calc . . .
H(14) H 0.1762 0.1297 0.5345 0.0707 Uiso 1.00 calc . . .
H(15) H 0.1829 -0.0391 0.2329 0.0614 Uiso 1.00 calc . . .
H(16) H 0.2044 0.0887 0.2528 0.0614 Uiso 1.00 calc . . .
H(17) H 0.0404 0.1001 0.1558 0.0807 Uiso 1.00 calc . . .
H(18) H -0.0119 -0.0496 0.1170 0.1052 Uiso 1.00 calc . . .
H(19) H 0.0074 -0.2562 0.1351 0.1013 Uiso 1.00 calc . . .
H(20) H 0.0814 -0.3107 0.1795 0.0923 Uiso 1.00 calc . . .
H(21) H 0.1331 -0.1547 0.2128 0.0725 Uiso 1.00 calc . . .
H(22) H 0.1699 0.3115 0.1566 0.0819 Uiso 1.00 calc . . .
H(23) H 0.1722 0.3839 0.0223 0.0815 Uiso 1.00 calc . . .
H(24) H 0.1324 0.2910 -0.1202 0.0876 Uiso 1.00 calc . . .
H(25) H 0.0867 0.1238 -0.1248 0.0880 Uiso 1.00 calc . . .
H(26) H 0.0875 0.0403 0.0180 0.0787 Uiso 1.00 calc . . .

loop_
_atom_site_aniso_label
_atom_site_aniso_U_11
_atom_site_aniso_U_22
_atom_site_aniso_U_33
_atom_site_aniso_U_12
_atom_site_aniso_U_13
_atom_site_aniso_U_23
Ir(1) 0.0590(2) 0.0471(2) 0.0613(2) -0.0023(1) 0.0275(2) -0.0050(1)
P(1) 0.0530(10) 0.0457(9) 0.0505(9) -0.0020(7) 0.0222(8) -0.0006(7)
F(1) 0.135(5) 0.113(5) 0.102(4) -0.019(4) 0.067(4) -0.020(4)
F(2) 0.141(8) 0.144(7) 0.23(1) 0.036(6) 0.102(8) 0.091(7)
F(3) 0.27(1) 0.200(10) 0.108(6) -0.155(9) 0.109(8) -0.078(6)
F(4) 0.126(5) 0.077(4) 0.131(5) -0.009(4) 0.068(4) 0.009(3)
O(1) 0.102(5) 0.057(4) 0.157(7) -0.002(4) 0.036(5) 0.019(4)
O(2) 0.072(4) 0.089(5) 0.122(5) -0.005(3) 0.051(4) 0.005(4)
O(3) 0.087(5) 0.069(4) 0.090(4) 0.000(4) 0.019(4) 0.016(3)
N(1) 0.053(3) 0.047(3) 0.057(3) 0.006(2) 0.023(3) 0.005(2)
C(1) 0.083(6) 0.053(4) 0.082(6) -0.005(4) 0.032(5) 0.002(4)
C(01) 0.14(1) 0.103(9) 0.116(9) 0.039(9) 0.034(8) 0.036(7)
C(2) 0.071(5) 0.049(4) 0.069(5) 0.007(4) 0.027(4) -0.002(3)
C(02) 0.16(2) 0.17(2) 0.25(2) 0.06(1) 0.09(2) 0.13(2)
C(03) 0.09(1) 0.28(3) 0.25(2) 0.01(1) 0.02(1) 0.17(2)
C(04) 0.088(6) 0.071(5) 0.098(6) -0.056(5) 0.047(5) -0.019(5)
C(05) 0.071(6) 0.069(6) 0.112(8) -0.038(5) 0.024(5) -0.052(5)
C(06) 0.120(8) 0.084(7) 0.084(6) -0.033(6) 0.054(6) -0.047(5)
C(11) 0.050(4) 0.051(4) 0.049(3) -0.003(3) 0.021(3) -0.001(3)
C(12) 0.065(4) 0.063(4) 0.056(4) 0.000(3) 0.027(4) -0.003(3)
C(13) 0.064(4) 0.067(5) 0.058(4) 0.000(4) 0.022(4) 0.006(3)
C(14) 0.067(5) 0.077(5) 0.050(4) -0.014(4) 0.024(4) 0.000(3)
C(15) 0.064(4) 0.069(5) 0.050(4) -0.009(4) 0.028(3) -0.010(3)
C(16) 0.047(4) 0.060(4) 0.052(4) 0.000(3) 0.022(3) 0.001(3)
C(21) 0.050(4) 0.053(4) 0.056(4) 0.000(3) 0.020(3) 0.001(3)
C(22) 0.056(4) 0.050(4) 0.093(6) -0.005(3) 0.017(4) -0.005(4)
C(23) 0.045(4) 0.074(6) 0.136(9) -0.001(4) 0.026(5) -0.006(6)
C(24) 0.078(6) 0.071(6) 0.111(7) -0.025(5) 0.042(6) -0.018(5)
C(25) 0.078(6) 0.056(5) 0.091(6) -0.010(4) 0.029(5) 0.001(4)
C(26) 0.060(4) 0.049(4) 0.071(5) -0.001(3) 0.022(4) -0.002(3)
C(31) 0.053(4) 0.055(4) 0.054(4) -0.001(3) 0.021(3) 0.002(3)
C(32) 0.075(6) 0.062(5) 0.062(5) -0.005(4) 0.024(4) 0.008(3)
C(33) 0.073(5) 0.062(5) 0.071(5) -0.009(4) 0.025(4) 0.009(4)
C(34) 0.078(6) 0.075(6) 0.072(5) -0.001(4) 0.030(5) 0.018(4)
C(35) 0.084(6) 0.085(6) 0.051(4) -0.004(5) 0.024(4) 0.003(4)
C(36) 0.062(5) 0.074(5) 0.060(4) -0.012(4) 0.024(4) 0.002(3)
B(1) 0.091(8) 0.056(5) 0.103(8) -0.015(5) 0.046(7) -0.014(5)

loop_
_geom_bond_atom_site_label_1
_geom_bond_atom_site_label_2
_geom_bond_distance
_geom_bond_site_symmetry_1
_geom_bond_site_symmetry_2
_geom_bond_publ_flag
Ir(1) P(1) 2.304(2) . . yes
Ir(1) N(1) 2.195(5) . . yes
Ir(1) C(1) 2.059(8) . . yes
Ir(1) C(2) 1.89(1) . . yes
Ir(1) C(04) 2.21(1) . . yes
Ir(1) C(05) 2.217(9) . . yes
Ir(1) C(06) 2.26(1) . . yes
P(1) C(16) 1.806(7) . . yes
P(1) C(21) 1.820(7) . . yes
P(1) C(31) 1.821(8) . . yes
F(1) B(1) 1.40(2) . . yes
F(2) B(1) 1.41(2) . . yes
F(3) B(1) 1.31(1) . . yes
F(4) B(1) 1.34(1) . . yes
O(1) C(1) 1.19(1) . . yes
O(2) C(2) 1.15(1) . . yes
O(3) C(1) 1.34(1) . . yes
O(3) C(01) 1.45(1) . . yes
N(1) C(11) 1.36(1) . . yes
N(1) C(15) 1.341(10) . . yes
C(01) C(02) 1.36(3) . . yes
C(02) C(03) 1.35(2) . . yes
C(04) C(05) 1.40(2) . . yes
C(05) C(06) 1.33(2) . . yes
C(11) C(12) 1.398(10) . . yes
C(11) C(16) 1.497(10) . . yes
C(12) C(13) 1.36(1) . . yes
C(13) C(14) 1.39(1) . . yes
C(14) C(15) 1.34(1) . . yes
C(21) C(22) 1.39(1) . . yes
C(21) C(26) 1.38(1) . . yes
C(22) C(23) 1.37(1) . . yes
C(23) C(24) 1.38(1) . . yes
C(24) C(25) 1.40(2) . . yes
C(25) C(26) 1.37(1) . . yes
C(31) C(32) 1.40(1) . . yes
C(31) C(36) 1.394(10) . . yes
C(32) C(33) 1.33(1) . . yes
C(33) C(34) 1.40(1) . . yes
C(34) C(35) 1.37(1) . . yes
C(35) C(36) 1.40(1) . . yes
